data_4517539
loop_
_publ_author_name
'Song, Xiao-Jiao'
'Xue, Xiao-Ming'

_publ_section_title
;
 Study on the Magneto-Structural Correlation of a New Dinuclear Cobalt(II)
 Complex with Double \m-Phenoxo Bridges.
;
_journal_issue 14
_journal_name_full 'ACS omega'
_journal_page_first 8347
_journal_page_last 8354
_journal_paper_doi 10.1021/acsomega.0c00853
_journal_volume 5
_journal_year 2020
_chemical_formula_sum 'C17 H14 F3 N O2'
_chemical_formula_weight 321.29
_space_group_crystal_system monoclinic
_space_group_IT_number 9
_space_group_name_Hall 'C -2yc'
_space_group_name_H-M_alt 'C 1 c 1'
_atom_sites_solution_hydrogens geom
_audit_creation_method SHELXL-2018/3
_cell_angle_alpha 90
_cell_angle_beta 97.64(3)
_cell_angle_gamma 90
_cell_formula_units_Z 4
_cell_length_a 4.420(2)
_cell_length_b 43.948(9)
_cell_length_c 7.635(2)
_cell_measurement_reflns_used 2937
_cell_measurement_temperature 296(2)
_cell_measurement_theta_max 27.06
_cell_measurement_theta_min 2.79
_cell_volume 1469.9(8)
_computing_structure_refinement 'SHELXL-2018/3 (Sheldrick, 2018)'
_computing_structure_solution 'SHELXT 2014/5 (Sheldrick, 2014)'
_diffrn_ambient_temperature 296(2)
_diffrn_measured_fraction_theta_full 0.994
_diffrn_measured_fraction_theta_max 0.994
_diffrn_measurement_device_type 'Bruker D8 Venture'
_diffrn_measurement_method '\f and \w scans'
_diffrn_radiation_type MoK\a
_diffrn_radiation_wavelength 0.71073
_diffrn_reflns_av_R_equivalents 0.0449
_diffrn_reflns_av_unetI/netI 0.0485
_diffrn_reflns_Laue_measured_fraction_full 0.994
_diffrn_reflns_Laue_measured_fraction_max 0.994
_diffrn_reflns_limit_h_max 5
_diffrn_reflns_limit_h_min -4
_diffrn_reflns_limit_k_max 52
_diffrn_reflns_limit_k_min -52
_diffrn_reflns_limit_l_max 9
_diffrn_reflns_limit_l_min -8
_diffrn_reflns_number 5173
_diffrn_reflns_point_group_measured_fraction_full 0.763
_diffrn_reflns_point_group_measured_fraction_max 0.763
_diffrn_reflns_theta_full 24.992
_diffrn_reflns_theta_max 24.992
_diffrn_reflns_theta_min 2.781
_exptl_absorpt_coefficient_mu 0.121
_exptl_crystal_colour yellow
_exptl_crystal_density_diffrn 1.452
_exptl_crystal_description Strip
_exptl_crystal_F_000 664
_refine_diff_density_max 0.125
_refine_diff_density_min -0.128
_refine_diff_density_rms 0.031
_refine_ls_abs_structure_details
;
 Refined as an inversion twin.
;
_refine_ls_abs_structure_Flack 1.1(12)
_refine_ls_extinction_method none
_refine_ls_goodness_of_fit_ref 1.028
_refine_ls_hydrogen_treatment constr
_refine_ls_matrix_type full
_refine_ls_number_parameters 211
_refine_ls_number_reflns 1966
_refine_ls_number_restraints 2
_refine_ls_restrained_S_all 1.027
_refine_ls_R_factor_all 0.0368
_refine_ls_R_factor_gt 0.0337
_refine_ls_shift/su_max 0.000
_refine_ls_shift/su_mean 0.000
_refine_ls_structure_factor_coef Fsqd
_refine_ls_weighting_details 'w=1/[\s^2^(Fo^2^)+(0.0388P)^2^+0.4966P] where P=(Fo^2^+2Fc^2^)/3'
_refine_ls_weighting_scheme calc
_refine_ls_wR_factor_gt 0.0843
_refine_ls_wR_factor_ref 0.0871
_reflns_Friedel_coverage 0.520
_reflns_Friedel_fraction_full 0.528
_reflns_Friedel_fraction_max 0.528
_reflns_number_gt 1845
_reflns_number_total 1966
_reflns_threshold_expression 'I > 2\s(I)'
_cod_data_source_file ao0c00853_si_002.cif
_cod_data_source_block 11_a
_cod_depositor_comments 'Adding full bibliography for 4517538--4517539.cif.'
_cod_original_sg_symbol_H-M 'C c'
_cod_database_code 4517539
_shelx_shelxl_version_number 2018/3
_shelx_space_group_comment
;
The symmetry employed for this shelxl refinement is uniquely defined
by the following loop, which should always be used as a source of
symmetry information in preference to the above space-group names.
They are only intended as comments.
;

loop_
_space_group_symop_operation_xyz
'x, y, z'
'x, -y, z+1/2'
'x+1/2, y+1/2, z'
'x+1/2, -y+1/2, z+1/2'

loop_
_atom_site_label
_atom_site_type_symbol
_atom_site_fract_x
_atom_site_fract_y
_atom_site_fract_z
_atom_site_U_iso_or_equiv
_atom_site_adp_type
_atom_site_occupancy
_atom_site_site_symmetry_order
_atom_site_calc_flag
_atom_site_refinement_flags_posn
_atom_site_refinement_flags_adp
_atom_site_refinement_flags_occupancy
_atom_site_disorder_assembly
_atom_site_disorder_group
F3 F 0.4054(5) -0.41846(4) 1.0575(3) 0.0522(5) Uani 1 1 d . . . . .
O2 O -0.0624(5) -0.36723(4) 0.1479(3) 0.0374(5) Uani 1 1 d . . . . .
H2 H -0.142887 -0.376006 0.224439 0.056 Uiso 1 1 calc R U . . .
F1 F 0.4319(6) -0.46700(5) 1.0513(4) 0.0687(7) Uani 1 1 d . . . . .
F2 F 0.0587(6) -0.44505(7) 1.1507(3) 0.0779(8) Uani 1 1 d . . . . .
O1 O 0.4721(7) -0.32129(5) -0.1503(3) 0.0553(7) Uani 1 1 d . . . . .
N1 N -0.2948(6) -0.37310(5) 0.4366(3) 0.0340(6) Uani 1 1 d . . . . .
C16 C -0.1147(7) -0.41841(6) 0.7858(4) 0.0318(7) Uani 1 1 d . . . . .
H16 H -0.115604 -0.401521 0.859165 0.038 Uiso 1 1 calc R U . . .
C2 C 0.2447(7) -0.32380(7) 0.1145(4) 0.0317(6) Uani 1 1 d . . . . .
C9 C -0.1861(7) -0.34697(7) 0.4863(4) 0.0326(7) Uani 1 1 d . . . . .
H9 H -0.227858 -0.338937 0.593171 0.039 Uiso 1 1 calc R U . . .
C11 C -0.2869(7) -0.41809(7) 0.6217(4) 0.0327(7) Uani 1 1 d . . . . .
C3 C 0.3684(7) -0.29645(6) 0.1820(4) 0.0339(7) Uani 1 1 d . . . . .
H3 H 0.493439 -0.285496 0.116014 0.041 Uiso 1 1 calc R U . . .
C8 C 0.0581(6) -0.34091(6) 0.2123(4) 0.0298(6) Uani 1 1 d . . . . .
C14 C 0.0661(8) -0.46891(7) 0.7334(5) 0.0433(9) Uani 1 1 d . . . . .
H14 H 0.185326 -0.485755 0.769951 0.052 Uiso 1 1 calc R U . . .
C10 C -0.4690(8) -0.39028(8) 0.5551(5) 0.0416(8) Uani 1 1 d . . . . .
H10A H -0.664338 -0.396431 0.491821 0.050 Uiso 1 1 calc R U . . .
H10B H -0.506570 -0.377598 0.653909 0.050 Uiso 1 1 calc R U . . .
C6 C 0.1290(8) -0.30218(6) 0.4387(4) 0.0351(7) Uani 1 1 d . . . . .
H6 H 0.089862 -0.294987 0.547990 0.042 Uiso 1 1 calc R U . . .
C17 C 0.2388(8) -0.44360(7) 1.0237(5) 0.0415(8) Uani 1 1 d . . . . .
C1 C 0.3202(9) -0.33525(7) -0.0554(4) 0.0421(8) Uani 1 1 d . . . . .
H1 H 0.247382 -0.354348 -0.092623 0.051 Uiso 1 1 calc R U . . .
C7 C 0.0009(7) -0.32964(6) 0.3791(4) 0.0307(7) Uani 1 1 d . . . . .
C4 C 0.3129(8) -0.28482(6) 0.3435(4) 0.0356(7) Uani 1 1 d . . . . .
C15 C 0.0611(8) -0.44372(6) 0.8434(4) 0.0340(7) Uani 1 1 d . . . . .
C13 C -0.1072(10) -0.46858(8) 0.5704(5) 0.0510(9) Uani 1 1 d . . . . .
H13 H -0.107035 -0.485458 0.496884 0.061 Uiso 1 1 calc R U . . .
C5 C 0.4464(9) -0.25487(7) 0.4111(5) 0.0518(9) Uani 1 1 d . . . . .
H5A H 0.632583 -0.251165 0.362558 0.078 Uiso 1 1 calc R U . . .
H5B H 0.488180 -0.255504 0.537644 0.078 Uiso 1 1 calc R U . . .
H5C H 0.303679 -0.238828 0.376003 0.078 Uiso 1 1 calc R U . . .
C12 C -0.2818(9) -0.44350(7) 0.5141(5) 0.0443(8) Uani 1 1 d . . . . .
H12 H -0.397201 -0.443624 0.402983 0.053 Uiso 1 1 calc R U . . .

loop_
_atom_site_aniso_label
_atom_site_aniso_U_11
_atom_site_aniso_U_22
_atom_site_aniso_U_33
_atom_site_aniso_U_23
_atom_site_aniso_U_13
_atom_site_aniso_U_12
F3 0.0492(12) 0.0598(12) 0.0460(13) -0.0041(10) 0.0001(10) -0.0070(11)
O2 0.0493(14) 0.0346(10) 0.0298(12) -0.0025(9) 0.0103(11) -0.0053(10)
F1 0.0607(15) 0.0592(13) 0.0785(17) 0.0109(11) -0.0194(13) 0.0099(12)
F2 0.0440(12) 0.161(3) 0.0298(12) 0.0210(13) 0.0082(10) -0.0147(14)
O1 0.0728(18) 0.0623(14) 0.0351(13) 0.0019(12) 0.0226(13) -0.0087(14)
N1 0.0299(15) 0.0420(13) 0.0310(14) 0.0066(11) 0.0080(11) 0.0056(12)
C16 0.0318(16) 0.0348(14) 0.0313(17) -0.0018(12) 0.0134(13) -0.0052(13)
C2 0.0348(16) 0.0360(14) 0.0242(15) 0.0028(12) 0.0037(12) 0.0051(13)
C9 0.0307(16) 0.0419(16) 0.0257(16) 0.0031(12) 0.0059(12) 0.0115(14)
C11 0.0290(16) 0.0428(16) 0.0284(17) 0.0041(12) 0.0121(13) -0.0023(13)
C3 0.0325(17) 0.0353(14) 0.0348(17) 0.0058(13) 0.0080(13) 0.0036(13)
C8 0.0305(15) 0.0303(13) 0.0280(16) 0.0011(11) 0.0017(12) 0.0042(12)
C14 0.051(2) 0.0359(15) 0.046(2) 0.0034(14) 0.0174(18) 0.0052(15)
C10 0.0309(16) 0.0572(19) 0.0387(19) 0.0093(15) 0.0125(14) 0.0029(15)
C6 0.0353(16) 0.0386(14) 0.0312(16) -0.0054(13) 0.0034(13) 0.0098(14)
C17 0.0334(18) 0.0512(18) 0.040(2) 0.0098(15) 0.0059(15) -0.0004(15)
C1 0.052(2) 0.0460(17) 0.0297(18) -0.0009(14) 0.0115(16) -0.0016(16)
C7 0.0292(16) 0.0369(14) 0.0263(16) 0.0028(12) 0.0051(12) 0.0101(13)
C4 0.0336(16) 0.0361(15) 0.0364(17) -0.0025(13) 0.0019(13) 0.0044(14)
C15 0.0325(17) 0.0374(15) 0.0342(16) 0.0035(13) 0.0121(13) -0.0035(14)
C13 0.073(3) 0.0449(18) 0.038(2) -0.0102(15) 0.0166(18) -0.0011(19)
C5 0.051(2) 0.0457(18) 0.060(3) -0.0119(17) 0.0123(19) -0.0063(17)
C12 0.054(2) 0.0494(18) 0.0298(18) -0.0041(14) 0.0051(16) -0.0057(17)

loop_
_atom_type_symbol
_atom_type_description
_atom_type_scat_dispersion_real
_atom_type_scat_dispersion_imag
_atom_type_scat_source
C C 0.0033 0.0016 'International Tables Vol C Tables 4.2.6.8 and 6.1.1.4'
H H 0.0000 0.0000 'International Tables Vol C Tables 4.2.6.8 and 6.1.1.4'
F F 0.0171 0.0103 'International Tables Vol C Tables 4.2.6.8 and 6.1.1.4'
N N 0.0061 0.0033 'International Tables Vol C Tables 4.2.6.8 and 6.1.1.4'
O O 0.0106 0.0060 'International Tables Vol C Tables 4.2.6.8 and 6.1.1.4'

loop_
_geom_angle_atom_site_label_1
_geom_angle_atom_site_label_2
_geom_angle_atom_site_label_3
_geom_angle
_geom_angle_site_symmetry_1
_geom_angle_site_symmetry_3
_geom_angle_publ_flag
C8 O2 H2 109.5 . . ?
C9 N1 C10 118.9(3) . . ?
C11 C16 C15 120.8(3) . . ?
C11 C16 H16 119.6 . . ?
C15 C16 H16 119.6 . . ?
C3 C2 C8 119.7(3) . . ?
C3 C2 C1 119.9(3) . . ?
C8 C2 C1 120.3(3) . . ?
N1 C9 C7 121.4(3) . . ?
N1 C9 H9 119.3 . . ?
C7 C9 H9 119.3 . . ?
C16 C11 C12 118.7(3) . . ?
C16 C11 C10 121.3(3) . . ?
C12 C11 C10 120.0(3) . . ?
C4 C3 C2 122.7(3) . . ?
C4 C3 H3 118.6 . . ?
C2 C3 H3 118.6 . . ?
O2 C8 C2 120.0(2) . . ?
O2 C8 C7 121.4(3) . . ?
C2 C8 C7 118.6(3) . . ?
C13 C14 C15 119.2(3) . . ?
C13 C14 H14 120.4 . . ?
C15 C14 H14 120.4 . . ?
N1 C10 C11 108.8(2) . . ?
N1 C10 H10A 109.9 . . ?
C11 C10 H10A 109.9 . . ?
N1 C10 H10B 109.9 . . ?
C11 C10 H10B 109.9 . . ?
H10A C10 H10B 108.3 . . ?
C7 C6 C4 123.4(3) . . ?
C7 C6 H6 118.3 . . ?
C4 C6 H6 118.3 . . ?
F3 C17 F2 105.4(3) . . ?
F3 C17 F1 106.4(3) . . ?
F2 C17 F1 106.2(3) . . ?
F3 C17 C15 113.0(3) . . ?
F2 C17 C15 112.3(3) . . ?
F1 C17 C15 113.0(3) . . ?
O1 C1 C2 124.1(3) . . ?
O1 C1 H1 117.9 . . ?
C2 C1 H1 117.9 . . ?
C6 C7 C8 119.0(3) . . ?
C6 C7 C9 120.7(3) . . ?
C8 C7 C9 120.3(3) . . ?
C3 C4 C6 116.6(3) . . ?
C3 C4 C5 121.3(3) . . ?
C6 C4 C5 122.1(3) . . ?
C14 C15 C16 119.8(3) . . ?
C14 C15 C17 120.7(3) . . ?
C16 C15 C17 119.4(3) . . ?
C14 C13 C12 120.8(3) . . ?
C14 C13 H13 119.6 . . ?
C12 C13 H13 119.6 . . ?
C4 C5 H5A 109.5 . . ?
C4 C5 H5B 109.5 . . ?
H5A C5 H5B 109.5 . . ?
C4 C5 H5C 109.5 . . ?
H5A C5 H5C 109.5 . . ?
H5B C5 H5C 109.5 . . ?
C13 C12 C11 120.7(3) . . ?
C13 C12 H12 119.7 . . ?
C11 C12 H12 119.7 . . ?

loop_
_geom_bond_atom_site_label_1
_geom_bond_atom_site_label_2
_geom_bond_distance
_geom_bond_site_symmetry_2
_geom_bond_publ_flag
F3 C17 1.334(4) . ?
O2 C8 1.340(3) . ?
O2 H2 0.8200 . ?
F1 C17 1.335(4) . ?
F2 C17 1.336(4) . ?
O1 C1 1.217(4) . ?
N1 C9 1.282(4) . ?
N1 C10 1.472(4) . ?
C16 C11 1.377(4) . ?
C16 C15 1.394(4) . ?
C16 H16 0.9300 . ?
C2 C3 1.391(4) . ?
C2 C8 1.402(4) . ?
C2 C1 1.470(4) . ?
C9 C7 1.454(4) . ?
C9 H9 0.9300 . ?
C11 C12 1.388(5) . ?
C11 C10 1.514(4) . ?
C3 C4 1.387(4) . ?
C3 H3 0.9300 . ?
C8 C7 1.420(4) . ?
C14 C13 1.372(5) . ?
C14 C15 1.392(4) . ?
C14 H14 0.9300 . ?
C10 H10A 0.9700 . ?
C10 H10B 0.9700 . ?
C6 C7 1.384(4) . ?
C6 C4 1.388(5) . ?
C6 H6 0.9300 . ?
C17 C15 1.491(5) . ?
C1 H1 0.9300 . ?
C4 C5 1.505(4) . ?
C13 C12 1.381(5) . ?
C13 H13 0.9300 . ?
C5 H5A 0.9600 . ?
C5 H5B 0.9600 . ?
C5 H5C 0.9600 . ?
C12 H12 0.9300 . ?

loop_
_geom_torsion_atom_site_label_1
_geom_torsion_atom_site_label_2
_geom_torsion_atom_site_label_3
_geom_torsion_atom_site_label_4
_geom_torsion
_geom_torsion_site_symmetry_1
_geom_torsion_site_symmetry_2
_geom_torsion_site_symmetry_3
_geom_torsion_site_symmetry_4
_geom_torsion_publ_flag
C10 N1 C9 C7 176.8(3) . . . . ?
C15 C16 C11 C12 -0.1(4) . . . . ?
C15 C16 C11 C10 -177.6(3) . . . . ?
C8 C2 C3 C4 -0.7(4) . . . . ?
C1 C2 C3 C4 -178.2(3) . . . . ?
C3 C2 C8 O2 179.8(3) . . . . ?
C1 C2 C8 O2 -2.7(4) . . . . ?
C3 C2 C8 C7 0.0(4) . . . . ?
C1 C2 C8 C7 177.4(3) . . . . ?
C9 N1 C10 C11 -111.7(3) . . . . ?
C16 C11 C10 N1 98.9(3) . . . . ?
C12 C11 C10 N1 -78.5(4) . . . . ?
C3 C2 C1 O1 -5.0(5) . . . . ?
C8 C2 C1 O1 177.5(3) . . . . ?
C4 C6 C7 C8 -0.1(5) . . . . ?
C4 C6 C7 C9 179.1(3) . . . . ?
O2 C8 C7 C6 -179.4(3) . . . . ?
C2 C8 C7 C6 0.4(4) . . . . ?
O2 C8 C7 C9 1.4(4) . . . . ?
C2 C8 C7 C9 -178.7(3) . . . . ?
N1 C9 C7 C6 -176.8(3) . . . . ?
N1 C9 C7 C8 2.4(4) . . . . ?
C2 C3 C4 C6 1.0(4) . . . . ?
C2 C3 C4 C5 -179.0(3) . . . . ?
C7 C6 C4 C3 -0.6(5) . . . . ?
C7 C6 C4 C5 179.4(3) . . . . ?
C13 C14 C15 C16 -1.1(5) . . . . ?
C13 C14 C15 C17 178.1(3) . . . . ?
C11 C16 C15 C14 0.7(4) . . . . ?
C11 C16 C15 C17 -178.5(3) . . . . ?
F3 C17 C15 C14 131.4(3) . . . . ?
F2 C17 C15 C14 -109.5(4) . . . . ?
F1 C17 C15 C14 10.5(4) . . . . ?
F3 C17 C15 C16 -49.4(4) . . . . ?
F2 C17 C15 C16 69.7(4) . . . . ?
F1 C17 C15 C16 -170.3(3) . . . . ?
C15 C14 C13 C12 0.9(5) . . . . ?
C14 C13 C12 C11 -0.3(6) . . . . ?
C16 C11 C12 C13 -0.1(5) . . . . ?
C10 C11 C12 C13 177.4(3) . . . . ?
